data_4062133
_journal_name_full Organometallics
_journal_year 2003
_chemical_formula_sum 'C45 H40 Cl6 F3 Ir O6 P2 S'
_chemical_formula_weight 1232.67
_space_group_IT_number 14
_symmetry_cell_setting monoclinic
_symmetry_space_group_name_Hall '-P 2yn'
_symmetry_space_group_name_H-M 'P 1 21/n 1'
_cell_angle_alpha 90.000(5)
_cell_angle_beta 90.092(5)
_cell_angle_gamma 90.000(5)
_cell_formula_units_Z 4
_cell_length_a 16.068(5)
_cell_length_b 12.811(5)
_cell_length_c 24.067(5)
_cell_measurement_temperature 173(2)
_cell_volume 4954(3)
_diffrn_ambient_temperature 173(2)
_exptl_crystal_density_diffrn 1.653
_cod_depositor_comments
;
The following automatic conversions were performed:
'_symmetry_cell_setting' value 'Monoclinic' changed to 'monoclinic'
according to '/home/saulius/struct/CIF-dictionaries/cif_core.dic'
dictionary named 'cif_core.dic' version 2.4.1 from 2010-06-29.

Automatic conversion script
Id: cif_fix_enum 1527 2010-12-29 10:47:43Z saulius 
;
_cod_original_sg_symbol_H-M 'P 21/n'
_cod_database_code 4062133

loop_
_symmetry_equiv_pos_as_xyz
'x, y, z'
'-x+1/2, y+1/2, -z+1/2'
'-x, -y, -z'
'x-1/2, -y-1/2, z-1/2'

loop_
_atom_site_label
_atom_site_type_symbol
_atom_site_fract_x
_atom_site_fract_y
_atom_site_fract_z
_atom_site_U_iso_or_equiv
_atom_site_adp_type
_atom_site_occupancy
_atom_site_symmetry_multiplicity
_atom_site_calc_flag
_atom_site_refinement_flags
_atom_site_disorder_assembly
_atom_site_disorder_group
Ir1 Ir 0.75004(2) 0.11624(2) 0.856216(11) 0.03318(10) Uani 1 1 d . . .
P1 P 0.89806(13) 0.11719(15) 0.85301(7) 0.0326(4) Uani 1 1 d . . .
P2 P 0.60185(13) 0.11731(15) 0.85316(7) 0.0332(4) Uani 1 1 d . . .
O1 O 0.7500(5) 0.1243(5) 0.9801(2) 0.0584(17) Uani 1 1 d . . .
C1 C 0.9327(5) 0.1158(6) 0.7805(3) 0.0333(15) Uani 1 1 d . . .
C2 C 0.9506(6) 0.2065(7) 0.7526(4) 0.051(2) Uani 1 1 d . . .
H2 H 0.9479 0.2714 0.7716 0.061 Uiso 1 1 calc R . .
C3 C 0.9728(7) 0.2048(8) 0.6963(4) 0.060(3) Uani 1 1 d . . .
H3 H 0.9836 0.2681 0.6771 0.072 Uiso 1 1 calc R . .
C4 C 0.9787(7) 0.1100(8) 0.6690(4) 0.059(3) Uani 1 1 d . . .
H4 H 0.9976 0.1074 0.6317 0.070 Uiso 1 1 calc R . .
C5 C 0.9567(7) 0.0183(8) 0.6967(4) 0.058(3) Uani 1 1 d . . .
H5 H 0.9572 -0.0463 0.6772 0.069 Uiso 1 1 calc R . .
C6 C 0.9342(6) 0.0204(6) 0.7518(3) 0.045(2) Uani 1 1 d . . .
H6 H 0.9198 -0.0425 0.7704 0.054 Uiso 1 1 calc R . .
C7 C 0.9534(6) 0.0092(6) 0.8860(3) 0.0408(19) Uani 1 1 d . . .
C8 C 1.0318(6) -0.0199(7) 0.8672(4) 0.052(2) Uani 1 1 d . . .
H8 H 1.0540 0.0119 0.8348 0.062 Uiso 1 1 calc R . .
C9 C 1.0784(7) -0.0954(8) 0.8953(5) 0.066(3) Uani 1 1 d . . .
H9 H 1.1321 -0.1144 0.8823 0.079 Uiso 1 1 calc R . .
C10 C 1.0459(7) -0.1425(7) 0.9425(4) 0.058(3) Uani 1 1 d . . .
H10 H 1.0771 -0.1944 0.9615 0.070 Uiso 1 1 calc R . .
C11 C 0.9695(8) -0.1141(8) 0.9614(4) 0.066(3) Uani 1 1 d . . .
H11 H 0.9480 -0.1464 0.9939 0.079 Uiso 1 1 calc R . .
C12 C 0.9217(7) -0.0381(7) 0.9339(4) 0.057(2) Uani 1 1 d . . .
H12 H 0.8684 -0.0190 0.9477 0.068 Uiso 1 1 calc R . .
C13 C 0.9497(6) 0.2299(6) 0.8836(3) 0.0376(18) Uani 1 1 d . . .
C14 C 1.0332(6) 0.2511(7) 0.8717(4) 0.056(3) Uani 1 1 d . . .
H14 H 1.0620 0.2075 0.8462 0.067 Uiso 1 1 calc R . .
C15 C 1.0745(7) 0.3328(7) 0.8957(4) 0.058(3) Uani 1 1 d . . .
H15 H 1.1308 0.3463 0.8863 0.070 Uiso 1 1 calc R . .
C16 C 1.0345(8) 0.3953(7) 0.9336(4) 0.061(3) Uani 1 1 d . . .
H16 H 1.0630 0.4525 0.9501 0.073 Uiso 1 1 calc R . .
C17 C 0.9537(9) 0.3753(7) 0.9475(4) 0.065(3) Uani 1 1 d . . .
H17 H 0.9264 0.4179 0.9742 0.078 Uiso 1 1 calc R . .
C18 C 0.9109(7) 0.2924(6) 0.9228(3) 0.046(2) Uani 1 1 d . . .
H18 H 0.8548 0.2788 0.9329 0.055 Uiso 1 1 calc R . .
C19 C 0.5674(5) 0.1164(6) 0.7806(3) 0.0334(15) Uani 1 1 d . . .
C20 C 0.5494(6) 0.2065(7) 0.7523(4) 0.049(2) Uani 1 1 d . . .
H20 H 0.5526 0.2715 0.7711 0.059 Uiso 1 1 calc R . .
C21 C 0.5266(7) 0.2046(8) 0.6968(4) 0.059(3) Uani 1 1 d . . .
H21 H 0.5142 0.2678 0.6779 0.071 Uiso 1 1 calc R . .
C22 C 0.5219(7) 0.1103(8) 0.6692(4) 0.058(2) Uani 1 1 d . . .
H22 H 0.5040 0.1084 0.6316 0.069 Uiso 1 1 calc R . .
C23 C 0.5434(6) 0.0181(8) 0.6963(4) 0.056(2) Uani 1 1 d . . .
H23 H 0.5427 -0.0461 0.6766 0.067 Uiso 1 1 calc R . .
C24 C 0.5657(6) 0.0198(6) 0.7516(3) 0.045(2) Uani 1 1 d . . .
H24 H 0.5799 -0.0432 0.7701 0.055 Uiso 1 1 calc R . .
C25 C 0.5500(6) 0.2295(6) 0.8836(3) 0.0398(19) Uani 1 1 d . . .
C26 C 0.4673(6) 0.2508(7) 0.8716(4) 0.055(2) Uani 1 1 d . . .
H26 H 0.4389 0.2072 0.8459 0.066 Uiso 1 1 calc R . .
C27 C 0.4251(7) 0.3320(8) 0.8952(4) 0.058(3) Uani 1 1 d . . .
H27 H 0.3686 0.3447 0.8857 0.070 Uiso 1 1 calc R . .
C28 C 0.4658(8) 0.3960(7) 0.9335(4) 0.060(3) Uani 1 1 d . . .
H28 H 0.4377 0.4536 0.9497 0.073 Uiso 1 1 calc R . .
C29 C 0.5467(8) 0.3748(7) 0.9475(4) 0.062(3) Uani 1 1 d . . .
H29 H 0.5740 0.4169 0.9744 0.075 Uiso 1 1 calc R . .
C30 C 0.5893(7) 0.2925(6) 0.9227(3) 0.048(2) Uani 1 1 d . . .
H30 H 0.6456 0.2792 0.9326 0.058 Uiso 1 1 calc R . .
C31 C 0.5471(6) 0.0090(6) 0.8860(3) 0.0406(19) Uani 1 1 d . . .
C32 C 0.4681(6) -0.0194(7) 0.8676(4) 0.052(2) Uani 1 1 d . . .
H32 H 0.4452 0.0134 0.8356 0.063 Uiso 1 1 calc R . .
C33 C 0.4223(7) -0.0954(8) 0.8955(5) 0.063(3) Uani 1 1 d . . .
H33 H 0.3689 -0.1147 0.8820 0.076 Uiso 1 1 calc R . .
C34 C 0.4535(7) -0.1426(7) 0.9424(4) 0.059(3) Uani 1 1 d . . .
H34 H 0.4222 -0.1945 0.9612 0.071 Uiso 1 1 calc R . .
C35 C 0.5303(8) -0.1140(8) 0.9615(4) 0.064(3) Uani 1 1 d . . .
H35 H 0.5517 -0.1454 0.9943 0.077 Uiso 1 1 calc R . .
C36 C 0.5782(7) -0.0385(7) 0.9334(4) 0.053(2) Uani 1 1 d . . .
H36 H 0.6318 -0.0203 0.9469 0.064 Uiso 1 1 calc R . .
C37 C 0.7500(7) -0.0540(6) 0.8580(4) 0.054(2) Uani 1 1 d . . .
H37A H 0.7980 -0.0787 0.8795 0.081 Uiso 1 1 calc R . .
H37B H 0.7535 -0.0809 0.8200 0.081 Uiso 1 1 calc R . .
H37C H 0.6986 -0.0788 0.8754 0.081 Uiso 1 1 calc R . .
C38 C 0.7497(5) 0.1237(6) 0.9330(3) 0.0386(17) Uani 1 1 d . . .
O2 O 0.7502(4) 0.0917(5) 0.7711(2) 0.0524(16) Uani 1 1 d . . .
C39 C 0.7500(6) 0.1682(7) 0.7447(4) 0.050(2) Uani 1 1 d . . .
O3 O 0.7500(5) 0.2635(5) 0.7643(3) 0.0582(17) Uani 1 1 d . . .
C40 C 0.7493(6) 0.2688(8) 0.8280(4) 0.052(2) Uani 1 1 d . . .
C42 C 0.7494(7) 0.1638(8) 0.6798(4) 0.062(3) Uani 1 1 d . . .
H42A H 0.7967 0.2039 0.6653 0.093 Uiso 1 1 calc R . .
H42B H 0.6974 0.1939 0.6658 0.093 Uiso 1 1 calc R . .
H42C H 0.7539 0.0911 0.6676 0.093 Uiso 1 1 calc R . .
C41 C 0.7502(8) 0.3658(11) 0.8421(5) 0.082(4) Uani 1 1 d . . .
H41A H 0.7511 0.4185 0.8144 0.098 Uiso 1 1 calc R . .
H41B H 0.7499 0.3846 0.8803 0.098 Uiso 1 1 calc R . .
C1C C 0.7499(10) 0.6868(13) 0.9897(6) 0.105(5) Uani 1 1 d . . .
H1C H 0.7500 0.6366 1.0215 0.126 Uiso 1 1 calc R . .
Cl1C Cl 0.8394(3) 0.6632(4) 0.94969(16) 0.1205(14) Uani 1 1 d . . .
Cl2C Cl 0.6611(3) 0.6628(4) 0.94960(17) 0.1226(15) Uani 1 1 d . . .
Cl3C Cl 0.7500(3) 0.8106(4) 1.0165(2) 0.1261(15) Uani 1 1 d . . .
C2C C 0.246(4) 0.9554(17) 0.7312(7) 0.32(3) Uani 0.785(9) 1 d P . .
H2C H 0.2454 0.9832 0.6924 0.381 Uiso 0.785(9) 1 calc PR . .
Cl4C Cl 0.3357(5) 0.8691(9) 0.7472(3) 0.182(4) Uani 0.785(9) 1 d P . .
Cl5C Cl 0.1643(5) 0.8689(9) 0.7473(3) 0.183(4) Uani 0.785(9) 1 d P . .
Cl6C Cl 0.2499(11) 1.0478(10) 0.7814(5) 0.278(7) Uani 0.785(9) 1 d P . .
O1AB O 0.2507(5) 0.4769(5) 0.9096(3) 0.071(2) Uani 1 1 d . . .
O2AB O 0.2504(9) 0.5889(9) 0.9905(5) 0.131(4) Uani 1 1 d . . .
S1A S 0.2231(6) 0.5760(4) 0.9363(2) 0.0447(19) Uani 0.490(13) 1 d P A 1
O3A O 0.1410(10) 0.6098(14) 0.9340(10) 0.083(7) Uani 0.490(13) 1 d P A 1
C1A C 0.2741(12) 0.6704(17) 0.8922(11) 0.078(10) Uani 0.490(13) 1 d PD A 1
F1A F 0.2516(18) 0.7596(12) 0.9182(9) 0.101(10) Uani 0.490(13) 1 d PD A 1
F2A F 0.231(2) 0.667(3) 0.8444(10) 0.17(2) Uani 0.490(13) 1 d PD A 1
F3A F 0.3562(11) 0.6511(17) 0.8946(16) 0.21(2) Uani 0.490(13) 1 d PD A 1
S1B S 0.2761(6) 0.5759(4) 0.9360(2) 0.0466(19) Uani 0.510(13) 1 d P A 2
O3B O 0.3583(11) 0.6101(14) 0.9342(10) 0.087(7) Uani 0.510(13) 1 d P A 2
C1B C 0.2299(13) 0.6734(17) 0.8862(14) 0.110(16) Uani 0.510(13) 1 d PD A 2
F1B F 0.1482(12) 0.6515(17) 0.8910(18) 0.26(3) Uani 0.510(13) 1 d PD A 2
F2B F 0.275(3) 0.659(3) 0.8395(12) 0.19(2) Uani 0.510(13) 1 d PD A 2
F3B F 0.2488(12) 0.7736(14) 0.9000(11) 0.098(9) Uani 0.510(13) 1 d PD A 2

loop_
_atom_site_aniso_label
_atom_site_aniso_U_11
_atom_site_aniso_U_22
_atom_site_aniso_U_33
_atom_site_aniso_U_23
_atom_site_aniso_U_13
_atom_site_aniso_U_12
Ir1 0.05103(19) 0.02600(14) 0.02250(14) -0.00250(12) -0.00209(11) -0.00016(15)
P1 0.0515(12) 0.0219(8) 0.0243(8) -0.0032(7) -0.0066(8) 0.0006(9)
P2 0.0518(12) 0.0236(8) 0.0243(8) -0.0032(8) 0.0028(8) -0.0008(9)
O1 0.089(5) 0.061(4) 0.026(3) -0.004(3) -0.002(3) -0.002(4)
C1 0.039(4) 0.034(4) 0.027(3) -0.003(3) -0.003(3) -0.002(3)
C2 0.074(7) 0.037(5) 0.041(5) -0.002(4) 0.005(4) -0.010(4)
C3 0.084(8) 0.055(6) 0.041(5) -0.003(4) 0.015(5) -0.024(5)
C4 0.069(7) 0.069(7) 0.038(5) 0.002(5) 0.017(4) -0.002(5)
C5 0.087(8) 0.047(5) 0.039(5) -0.013(4) 0.005(5) 0.011(5)
C6 0.071(6) 0.032(4) 0.031(4) -0.002(3) 0.003(4) 0.004(4)
C7 0.061(6) 0.027(4) 0.034(4) -0.007(3) -0.014(4) 0.004(4)
C8 0.063(6) 0.048(5) 0.044(5) 0.008(4) -0.010(4) 0.010(5)
C9 0.068(7) 0.060(7) 0.070(7) 0.004(5) -0.022(6) 0.016(5)
C10 0.076(7) 0.042(5) 0.057(6) 0.009(4) -0.033(5) -0.002(5)
C11 0.092(8) 0.048(6) 0.058(6) 0.022(5) -0.014(6) 0.008(6)
C12 0.072(7) 0.040(5) 0.058(6) 0.012(4) -0.010(5) -0.001(5)
C13 0.058(5) 0.025(4) 0.030(4) -0.006(3) -0.015(4) 0.002(3)
C14 0.060(6) 0.039(5) 0.067(6) -0.015(4) -0.021(5) 0.011(4)
C15 0.069(7) 0.041(5) 0.066(6) -0.008(5) -0.033(5) -0.004(5)
C16 0.096(9) 0.034(5) 0.053(5) -0.003(4) -0.038(6) -0.007(5)
C17 0.117(10) 0.038(5) 0.040(5) -0.009(4) -0.011(5) -0.005(6)
C18 0.084(7) 0.027(4) 0.027(4) -0.001(3) -0.001(4) -0.002(4)
C19 0.044(4) 0.029(3) 0.027(3) -0.002(3) -0.001(3) 0.001(3)
C20 0.072(7) 0.034(5) 0.042(5) -0.005(4) -0.009(4) 0.016(4)
C21 0.089(8) 0.045(5) 0.044(5) 0.002(4) -0.020(5) 0.020(5)
C22 0.067(6) 0.069(7) 0.037(4) 0.005(5) -0.016(4) 0.002(5)
C23 0.069(7) 0.056(6) 0.043(5) -0.011(4) -0.007(5) -0.011(5)
C24 0.072(6) 0.032(4) 0.032(4) 0.000(3) -0.003(4) -0.002(4)
C25 0.065(6) 0.023(4) 0.031(4) -0.004(3) 0.011(4) -0.002(4)
C26 0.058(6) 0.043(5) 0.064(6) -0.018(4) 0.017(5) -0.001(4)
C27 0.059(6) 0.049(6) 0.066(6) -0.008(5) 0.029(5) 0.004(5)
C28 0.099(9) 0.036(5) 0.047(5) -0.003(4) 0.038(6) 0.006(5)
C29 0.121(10) 0.029(5) 0.037(5) -0.012(4) 0.004(5) 0.005(5)
C30 0.083(7) 0.032(4) 0.028(4) -0.003(3) -0.001(4) 0.005(4)
C31 0.059(6) 0.032(4) 0.031(4) -0.002(3) 0.012(4) -0.001(4)
C32 0.065(6) 0.045(5) 0.048(5) 0.008(4) 0.008(5) -0.006(5)
C33 0.070(7) 0.050(6) 0.071(7) 0.003(5) 0.018(6) -0.014(5)
C34 0.081(8) 0.037(5) 0.060(6) 0.005(4) 0.029(6) -0.001(5)
C35 0.087(8) 0.048(6) 0.059(6) 0.018(5) 0.012(6) 0.001(6)
C36 0.073(7) 0.042(5) 0.045(5) 0.013(4) 0.003(5) -0.003(5)
C37 0.065(6) 0.018(4) 0.080(7) -0.010(4) -0.002(5) 0.001(4)
C38 0.052(5) 0.031(4) 0.033(4) 0.001(3) -0.008(3) 0.001(4)
O2 0.048(4) 0.072(5) 0.037(3) 0.010(3) -0.006(3) -0.002(3)
C39 0.048(6) 0.042(5) 0.061(6) -0.019(5) -0.001(4) 0.001(4)
O3 0.082(5) 0.052(4) 0.041(3) 0.005(3) 0.003(3) -0.001(4)
C40 0.059(6) 0.047(5) 0.051(5) 0.010(4) 0.000(4) 0.003(4)
C42 0.081(7) 0.057(6) 0.047(5) -0.006(5) -0.002(5) -0.003(5)
C41 0.094(9) 0.107(11) 0.045(6) -0.013(6) -0.007(6) 0.001(8)
C1C 0.119(12) 0.130(14) 0.065(8) 0.033(9) 0.000(8) -0.001(10)
Cl1C 0.128(3) 0.154(4) 0.080(2) 0.007(3) -0.028(2) 0.018(3)
Cl2C 0.131(4) 0.156(4) 0.081(2) 0.008(3) 0.023(2) -0.018(3)
Cl3C 0.146(4) 0.095(3) 0.137(4) 0.006(3) -0.003(3) 0.000(3)
C2C 0.86(10) 0.071(14) 0.024(9) 0.016(9) -0.02(2) -0.02(3)
Cl4C 0.128(6) 0.304(13) 0.114(5) -0.002(7) 0.006(4) -0.016(7)
Cl5C 0.134(6) 0.303(13) 0.111(5) 0.000(6) -0.015(4) 0.020(7)
Cl6C 0.45(2) 0.216(11) 0.165(9) -0.032(8) 0.002(11) -0.004(13)
O1AB 0.085(5) 0.034(4) 0.094(6) 0.003(3) -0.004(4) -0.001(4)
O2AB 0.196(13) 0.114(8) 0.084(7) 0.022(6) -0.011(8) 0.002(8)
S1A 0.041(5) 0.039(2) 0.053(3) 0.004(2) -0.012(2) 0.001(2)
O3A 0.040(9) 0.059(11) 0.152(19) -0.018(11) 0.048(11) 0.002(8)
C1A 0.063(18) 0.053(15) 0.12(3) -0.024(16) 0.042(17) -0.002(14)
F1A 0.23(3) 0.009(6) 0.064(10) 0.003(7) -0.002(11) 0.008(9)
F2A 0.39(6) 0.093(19) 0.028(10) 0.020(10) 0.05(2) 0.08(3)
F3A 0.086(15) 0.086(15) 0.45(6) -0.04(2) 0.16(3) -0.013(12)
S1B 0.046(5) 0.042(2) 0.052(3) 0.0060(19) 0.011(2) 0.000(2)
O3B 0.052(10) 0.056(10) 0.152(19) -0.001(10) -0.051(12) -0.013(8)
C1B 0.07(2) 0.041(13) 0.22(4) -0.033(19) -0.09(3) 0.005(14)
F1B 0.12(2) 0.088(16) 0.56(7) -0.04(3) -0.22(3) 0.016(15)
F2B 0.39(6) 0.12(3) 0.062(18) 0.007(14) -0.02(2) -0.09(3)
F3B 0.076(11) 0.045(9) 0.17(2) 0.058(11) -0.014(12) 0.001(7)

loop_
_geom_bond_atom_site_label_1
_geom_bond_atom_site_label_2
_geom_bond_distance
_geom_bond_site_symmetry_2
_geom_bond_publ_flag
Ir1 C38 1.850(8) . ?
Ir1 C40 2.069(9) . ?
Ir1 O2 2.072(6) . ?
Ir1 C37 2.181(7) . ?
Ir1 P1 2.380(2) . ?
Ir1 P2 2.382(2) . ?
P1 C13 1.820(8) . ?
P1 C7 1.826(8) . ?
P1 C1 1.831(7) . ?
P2 C25 1.816(8) . ?
P2 C31 1.823(8) . ?
P2 C19 1.831(7) . ?
O1 C38 1.134(9) . ?
C1 C2 1.374(11) . ?
C1 C6 1.405(11) . ?
C2 C3 1.401(12) . ?
C3 C4 1.384(13) . ?
C4 C5 1.396(13) . ?
C5 C6 1.376(11) . ?
C7 C8 1.390(13) . ?
C7 C12 1.400(13) . ?
C8 C9 1.398(13) . ?
C9 C10 1.388(15) . ?
C10 C11 1.360(16) . ?
C11 C12 1.406(13) . ?
C13 C18 1.387(11) . ?
C13 C14 1.399(13) . ?
C14 C15 1.368(12) . ?
C15 C16 1.374(15) . ?
C16 C17 1.366(16) . ?
C17 C18 1.397(12) . ?
C19 C20 1.372(11) . ?
C19 C24 1.421(11) . ?
C20 C21 1.383(12) . ?
C21 C22 1.381(13) . ?
C22 C23 1.393(14) . ?
C23 C24 1.376(12) . ?
C25 C26 1.387(13) . ?
C25 C30 1.391(12) . ?
C26 C27 1.366(12) . ?
C27 C28 1.395(15) . ?
C28 C29 1.369(16) . ?
C29 C30 1.392(12) . ?
C31 C36 1.385(12) . ?
C31 C32 1.393(13) . ?
C32 C33 1.395(13) . ?
C33 C34 1.374(15) . ?
C34 C35 1.366(16) . ?
C35 C36 1.410(13) . ?
O2 C39 1.167(11) . ?
C39 O3 1.309(10) . ?
C39 C42 1.564(13) . ?
O3 C40 1.535(11) . ?
C40 C41 1.288(15) . ?
C1C Cl3C 1.711(18) . ?
C1C Cl2C 1.750(16) . ?
C1C Cl1C 1.758(16) . ?
C2C Cl6C 1.69(2) . ?
C2C Cl5C 1.77(5) . ?
C2C Cl4C 1.85(5) . ?
O1AB S1B 1.477(9) . ?
O1AB S1A 1.491(9) . ?
O2AB S1A 1.386(12) . ?
O2AB S1B 1.386(12) . ?
S1A O3A 1.39(2) . ?
S1A C1A 1.81(3) . ?
C1A F2A 1.343(18) . ?
C1A F3A 1.343(17) . ?
C1A F1A 1.353(16) . ?
S1B O3B 1.39(2) . ?
S1B C1B 1.88(3) . ?
C1B F1B 1.347(17) . ?
C1B F2B 1.352(19) . ?
C1B F3B 1.360(17) . ?
